data_4315057
loop_
_publ_author_name
'Hai-Ying Wang'
'Jun-Yan Cheng'
'Jian-Ping Ma'
'Yu-Bin Dong'
'Ru-Qi Huang'

_publ_section_title
;
 Synthesis and Characterization of New Coordination Polymers with Tunable
 Luminescent Properties Generated from Bent 1,2,4-Triazole-Bridged
 N,N'-Dioxides and Ln(III) Salts
;
_journal_name_full 'Inorganic Chemistry'
_journal_page_first 2416
_journal_page_last 2426
_journal_paper_doi 10.1021/ic902311g
_journal_volume 49
_journal_year 2010
_chemical_formula_sum 'C24 H30 Cl3 Eu N12 O21'
_chemical_formula_weight 1080.91
_chemical_name_systematic
; 
 ? 
;
_space_group_IT_number 56
_symmetry_cell_setting orthorhombic
_symmetry_space_group_name_Hall '-P 2ab 2ac'
_symmetry_space_group_name_H-M 'P c c n'
_atom_sites_solution_hydrogens geom
_atom_sites_solution_primary direct
_atom_sites_solution_secondary difmap
_audit_creation_method SHELXL-97
_cell_angle_alpha 90.00
_cell_angle_beta 90.00
_cell_angle_gamma 90.00
_cell_formula_units_Z 4
_cell_length_a 26.732(3)
_cell_length_b 6.8490(8)
_cell_length_c 20.555(2)
_cell_measurement_temperature 298(2)
_cell_volume 3763.4(7)
_computing_cell_refinement 'Bruker SMART'
_computing_data_collection 'Bruker SMART'
_computing_data_reduction 'Bruker SAINT'
_computing_molecular_graphics 'Bruker SHELXTL'
_computing_publication_material 'Bruker SHELXTL'
_computing_structure_refinement 'SHELXL-97 (Sheldrick, 1997)'
_computing_structure_solution 'SHELXS-97 (Sheldrick, 1990)'
_diffrn_ambient_temperature 298(2)
_diffrn_measured_fraction_theta_full 0.998
_diffrn_measured_fraction_theta_max 0.998
_diffrn_measurement_device_type 'CCD area detector'
_diffrn_measurement_method 'phi and omega scans'
_diffrn_radiation_monochromator graphite
_diffrn_radiation_source 'fine-focus sealed tube'
_diffrn_radiation_type MoK\a
_diffrn_radiation_wavelength 0.71073
_diffrn_reflns_av_R_equivalents 0.0294
_diffrn_reflns_av_sigmaI/netI 0.0205
_diffrn_reflns_limit_h_max 31
_diffrn_reflns_limit_h_min -19
_diffrn_reflns_limit_k_max 7
_diffrn_reflns_limit_k_min -8
_diffrn_reflns_limit_l_max 24
_diffrn_reflns_limit_l_min -24
_diffrn_reflns_number 17629
_diffrn_reflns_theta_full 25.03
_diffrn_reflns_theta_max 25.03
_diffrn_reflns_theta_min 2.12
_exptl_absorpt_coefficient_mu 1.982
_exptl_absorpt_correction_T_max 0.7293
_exptl_absorpt_correction_T_min 0.4899
_exptl_absorpt_correction_type multi-scan
_exptl_absorpt_process_details sadabs
_exptl_crystal_colour colourless
_exptl_crystal_density_diffrn 1.908
_exptl_crystal_density_method 'not measured'
_exptl_crystal_description block
_exptl_crystal_F_000 2160
_exptl_crystal_size_max 0.42
_exptl_crystal_size_mid 0.25
_exptl_crystal_size_min 0.17
_refine_diff_density_max 0.881
_refine_diff_density_min -1.459
_refine_diff_density_rms 0.077
_refine_ls_extinction_method none
_refine_ls_goodness_of_fit_ref 1.078
_refine_ls_hydrogen_treatment constr
_refine_ls_matrix_type full
_refine_ls_number_parameters 286
_refine_ls_number_reflns 3323
_refine_ls_number_restraints 6
_refine_ls_restrained_S_all 1.077
_refine_ls_R_factor_all 0.0356
_refine_ls_R_factor_gt 0.0318
_refine_ls_shift/su_max 0.001
_refine_ls_shift/su_mean 0.000
_refine_ls_structure_factor_coef Fsqd
_refine_ls_weighting_details 'calc w=1/[\s^2^(Fo^2^)+(0.0386P)^2^+10.7677P] where P=(Fo^2^+2Fc^2^)/3'
_refine_ls_weighting_scheme calc
_refine_ls_wR_factor_gt 0.0842
_refine_ls_wR_factor_ref 0.0864
_reflns_number_gt 2981
_reflns_number_total 3323
_reflns_threshold_expression >2sigma(I)
_cod_data_source_file ic902311g_si_001_06.cif
_cod_data_source_block 5
_cod_depositor_comments
;
The following automatic conversions were performed:

'_symmetry_cell_setting' value 'Orthorhombic' changed to
'orthorhombic' according to the built-in table from CIF Core
dictionary named 'cif_core.dic' version 2.4.1 from 2010-06-29.

Automatic conversion script
Id: cif_fix_values 1646 2011-03-28 12:23:43Z adriana 
;
_cod_original_cell_volume 3763.4(8)
_cod_database_code 4315057

loop_
_symmetry_equiv_pos_as_xyz
'x, y, z'
'-x+1/2, -y+1/2, z'
'-x, y+1/2, -z+1/2'
'x+1/2, -y, -z+1/2'
'-x, -y, -z'
'x-1/2, y-1/2, -z'
'x, -y-1/2, z-1/2'
'-x-1/2, y, z-1/2'

loop_
_atom_site_label
_atom_site_type_symbol
_atom_site_fract_x
_atom_site_fract_y
_atom_site_fract_z
_atom_site_U_iso_or_equiv
_atom_site_adp_type
_atom_site_occupancy
_atom_site_symmetry_multiplicity
_atom_site_calc_flag
_atom_site_refinement_flags
_atom_site_disorder_assembly
_atom_site_disorder_group
Eu1 Eu 0.2500 0.7500 0.143661(12) 0.02313(11) Uani 1 2 d S . .
N1 N 0.33186(12) -0.3504(5) 0.52216(15) 0.0303(7) Uani 1 1 d . . .
N2 N 0.33399(13) -0.0704(5) 0.32933(15) 0.0333(8) Uani 1 1 d . . .
N3 N 0.34009(13) 0.0914(5) 0.28965(15) 0.0338(8) Uani 1 1 d . . .
N4 N 0.38822(13) 0.1273(5) 0.37373(15) 0.0302(7) Uani 1 1 d . . .
N5 N 0.4185(2) 0.2225(6) 0.4203(2) 0.0576(13) Uani 1 1 d . . .
H5A H 0.4461 0.1523 0.4264 0.086 Uiso 1 1 d R . .
H5B H 0.4019 0.2326 0.4576 0.086 Uiso 1 1 d R . .
N6 N 0.36676(12) 0.6552(5) 0.21861(15) 0.0286(7) Uani 1 1 d . . .
O1 O 0.33562(11) 0.7392(4) 0.17744(15) 0.0359(7) Uani 1 1 d . B .
O3 O 0.29753(10) 0.4684(5) 0.09220(13) 0.0404(7) Uani 1 1 d . B .
O4 O 0.2500 0.7500 0.2651(2) 0.0487(13) Uani 1 2 d S B .
O5 O 0.29132(11) -0.4052(4) 0.55448(14) 0.0389(7) Uani 1 1 d . . .
O6 O 0.48269(17) 0.4821(7) 0.1293(2) 0.0806(13) Uani 1 1 d . . .
O7 O 0.40195(17) 0.4225(10) 0.0930(3) 0.129(2) Uani 1 1 d . . .
O8 O 0.4450(3) 0.1885(10) 0.1497(3) 0.130(3) Uani 1 1 d . . .
O9 O 0.46691(17) 0.2683(8) 0.0461(2) 0.0876(16) Uani 1 1 d . . .
O10 O 0.26555(19) 0.4099(9) 0.3877(2) 0.0972(17) Uani 1 1 d . . .
O11 O 0.29125(14) 0.1916(6) 0.46645(17) 0.0590(10) Uani 1 1 d . . .
C1 C 0.36307(14) -0.0458(6) 0.37970(18) 0.0287(9) Uani 1 1 d . . .
C2 C 0.36878(14) -0.1764(6) 0.43575(18) 0.0288(8) Uani 1 1 d . . .
C3 C 0.32667(16) -0.2371(6) 0.46929(19) 0.0303(9) Uani 1 1 d . . .
H3 H 0.2950 -0.1998 0.4553 0.036 Uiso 1 1 calc R . .
C4 C 0.37671(17) -0.4087(6) 0.5434(2) 0.0381(10) Uani 1 1 d . . .
H4 H 0.3791 -0.4872 0.5802 0.046 Uiso 1 1 calc R . .
C5 C 0.41908(17) -0.3527(8) 0.5110(2) 0.0459(11) Uani 1 1 d . . .
H5 H 0.4503 -0.3936 0.5256 0.055 Uiso 1 1 calc R . .
C6 C 0.41548(17) -0.2359(7) 0.4566(2) 0.0389(10) Uani 1 1 d . . .
H6 H 0.4441 -0.1977 0.4342 0.047 Uiso 1 1 calc R . .
C7 C 0.37216(15) 0.2083(6) 0.31758(19) 0.0293(9) Uani 1 1 d . B .
C8 C 0.38777(14) 0.3986(6) 0.29053(17) 0.0283(8) Uani 1 1 d . . .
C9 C 0.43357(16) 0.4850(7) 0.3018(2) 0.0385(10) Uani 1 1 d . B .
H9 H 0.4566 0.4272 0.3298 0.046 Uiso 1 1 calc R . .
C10 C 0.44472(16) 0.6576(7) 0.2710(2) 0.0415(11) Uani 1 1 d . . .
H10 H 0.4752 0.7185 0.2790 0.050 Uiso 1 1 calc R B .
C11 C 0.41139(16) 0.7410(6) 0.2288(2) 0.0353(10) Uani 1 1 d . B .
H11 H 0.4195 0.8562 0.2073 0.042 Uiso 1 1 calc R . .
C12 C 0.35422(14) 0.4892(6) 0.24893(18) 0.0283(8) Uani 1 1 d . B .
H12 H 0.3228 0.4344 0.2420 0.034 Uiso 1 1 calc R . .
Cl1 Cl 0.44890(4) 0.3412(2) 0.10515(5) 0.0454(3) Uani 1 1 d . . .
H3A H 0.2875 0.4297 0.0611 0.055 Uiso 1 1 d R . .
H4A H 0.2776 0.7868 0.2842 0.055 Uiso 1 1 d R . .
H3B H 0.3289 0.4580 0.0985 0.055 Uiso 1 1 d R . .
Cl2 Cl 0.2500 0.2500 0.42600(8) 0.0471(4) Uani 1 2 d S . .
H2A H 0.2902 1.0702 0.2186 0.056 Uiso 0.50 1 d PR A 1
H2B H 0.2990 1.1075 0.1454 0.056 Uiso 0.50 1 d PR A 1
O2 O 0.2812(6) 1.079(4) 0.1790(9) 0.026(3) Uani 0.50 1 d P B 1
H2C H 0.3015 1.0808 0.1933 0.031 Uiso 0.50 1 d PR B 2
H2D H 0.2660 1.1780 0.1718 0.031 Uiso 0.50 1 d PR B 2
O2' O 0.2700(7) 1.067(4) 0.1891(11) 0.045(5) Uani 0.50 1 d PU B 2

loop_
_atom_site_aniso_label
_atom_site_aniso_U_11
_atom_site_aniso_U_22
_atom_site_aniso_U_33
_atom_site_aniso_U_23
_atom_site_aniso_U_13
_atom_site_aniso_U_12
Eu1 0.02330(16) 0.02696(17) 0.01913(15) 0.000 0.000 0.00151(11)
N1 0.0342(18) 0.0290(18) 0.0276(17) -0.0052(15) 0.0089(14) 0.0003(15)
N2 0.0355(19) 0.038(2) 0.0270(17) 0.0032(15) -0.0031(14) -0.0032(16)
N3 0.0362(19) 0.037(2) 0.0287(17) 0.0049(15) -0.0058(15) -0.0039(16)
N4 0.0355(19) 0.0320(19) 0.0230(15) 0.0005(14) -0.0076(14) -0.0041(15)
N5 0.082(3) 0.050(3) 0.040(2) 0.0067(19) -0.030(2) -0.019(2)
N6 0.0290(17) 0.0318(18) 0.0248(16) -0.0007(15) -0.0031(13) 0.0029(15)
O1 0.0327(15) 0.0378(17) 0.0374(16) 0.0112(13) -0.0110(13) 0.0011(13)
O3 0.0313(16) 0.058(2) 0.0317(15) -0.0104(15) -0.0017(12) 0.0057(14)
O4 0.036(2) 0.081(4) 0.029(2) 0.000 0.000 -0.026(2)
O5 0.0428(17) 0.0369(17) 0.0370(16) -0.0069(13) 0.0193(13) -0.0071(14)
O6 0.081(3) 0.075(3) 0.086(3) -0.036(3) 0.001(2) -0.021(3)
O7 0.041(3) 0.154(6) 0.190(6) 0.002(5) 0.000(3) 0.036(3)
O8 0.166(6) 0.122(5) 0.102(4) 0.055(4) -0.067(4) -0.071(5)
O9 0.060(3) 0.137(5) 0.066(3) -0.052(3) 0.003(2) -0.013(3)
O10 0.090(3) 0.111(4) 0.091(3) 0.061(3) 0.001(3) 0.003(3)
O11 0.062(2) 0.064(2) 0.051(2) 0.0125(19) -0.0019(18) 0.0245(19)
C1 0.028(2) 0.034(2) 0.0245(18) -0.0010(17) 0.0018(15) 0.0025(17)
C2 0.030(2) 0.032(2) 0.0238(18) -0.0015(17) 0.0016(16) 0.0027(17)
C3 0.031(2) 0.031(2) 0.0281(19) -0.0033(17) -0.0006(17) 0.0046(17)
C4 0.049(3) 0.036(2) 0.030(2) 0.0034(18) -0.0012(19) 0.006(2)
C5 0.033(2) 0.058(3) 0.048(3) 0.011(2) -0.002(2) 0.008(2)
C6 0.029(2) 0.048(3) 0.040(2) 0.010(2) 0.0044(19) 0.0009(19)
C7 0.032(2) 0.030(2) 0.0254(19) 0.0018(17) -0.0027(17) 0.0013(17)
C8 0.031(2) 0.032(2) 0.0217(18) -0.0003(16) -0.0026(15) 0.0014(17)
C9 0.031(2) 0.052(3) 0.033(2) 0.009(2) -0.0100(17) 0.000(2)
C10 0.029(2) 0.054(3) 0.042(2) 0.005(2) -0.0091(19) -0.010(2)
C11 0.033(2) 0.041(2) 0.032(2) 0.0017(18) 0.0003(18) -0.0078(19)
C12 0.0266(19) 0.030(2) 0.0289(19) -0.0008(16) -0.0040(16) -0.0025(16)
Cl1 0.0334(6) 0.0613(8) 0.0416(6) -0.0093(6) -0.0019(5) 0.0043(5)
Cl2 0.0586(10) 0.0464(9) 0.0362(8) 0.000 0.000 0.0145(8)
O2 0.024(5) 0.030(5) 0.024(5) -0.001(4) -0.013(5) -0.001(5)
O2' 0.051(9) 0.036(6) 0.048(8) -0.006(5) -0.010(6) 0.007(7)

loop_
_atom_type_symbol
_atom_type_description
_atom_type_scat_dispersion_real
_atom_type_scat_dispersion_imag
_atom_type_scat_source
C C 0.0033 0.0016 'International Tables Vol C Tables 4.2.6.8 and 6.1.1.4'
H H 0.0000 0.0000 'International Tables Vol C Tables 4.2.6.8 and 6.1.1.4'
N N 0.0061 0.0033 'International Tables Vol C Tables 4.2.6.8 and 6.1.1.4'
O O 0.0106 0.0060 'International Tables Vol C Tables 4.2.6.8 and 6.1.1.4'
Cl Cl 0.1484 0.1585 'International Tables Vol C Tables 4.2.6.8 and 6.1.1.4'
Eu Eu -0.1578 3.6682 'International Tables Vol C Tables 4.2.6.8 and 6.1.1.4'

loop_
_geom_angle_atom_site_label_1
_geom_angle_atom_site_label_2
_geom_angle_atom_site_label_3
_geom_angle
_geom_angle_site_symmetry_1
_geom_angle_site_symmetry_3
_geom_angle_publ_flag
O5 Eu1 O5 79.81(15) 8_665 7_565 ?
O5 Eu1 O1 130.61(10) 8_665 . ?
O5 Eu1 O1 78.12(10) 7_565 . ?
O5 Eu1 O1 78.12(10) 8_665 2_565 ?
O5 Eu1 O1 130.61(10) 7_565 2_565 ?
O1 Eu1 O1 146.27(15) . 2_565 ?
O5 Eu1 O2' 142.8(6) 8_665 . ?
O5 Eu1 O2' 78.2(5) 7_565 . ?
O1 Eu1 O2' 72.8(5) . . ?
O1 Eu1 O2' 94.1(5) 2_565 . ?
O5 Eu1 O2' 78.2(5) 8_665 2_565 ?
O5 Eu1 O2' 142.8(6) 7_565 2_565 ?
O1 Eu1 O2' 94.1(5) . 2_565 ?
O1 Eu1 O2' 72.8(5) 2_565 2_565 ?
O2' Eu1 O2' 134.6(11) . 2_565 ?
O5 Eu1 O4 140.10(8) 8_665 . ?
O5 Eu1 O4 140.10(8) 7_565 . ?
O1 Eu1 O4 73.13(7) . . ?
O1 Eu1 O4 73.13(7) 2_565 . ?
O2' Eu1 O4 67.3(5) . . ?
O2' Eu1 O4 67.3(5) 2_565 . ?
O5 Eu1 O2 140.8(4) 8_665 . ?
O5 Eu1 O2 70.7(4) 7_565 . ?
O1 Eu1 O2 68.0(4) . . ?
O1 Eu1 O2 101.9(4) 2_565 . ?
O2' Eu1 O2 8.5(8) . . ?
O2' Eu1 O2 140.0(3) 2_565 . ?
O4 Eu1 O2 73.2(4) . . ?
O5 Eu1 O2 70.7(4) 8_665 2_565 ?
O5 Eu1 O2 140.8(4) 7_565 2_565 ?
O1 Eu1 O2 101.9(4) . 2_565 ?
O1 Eu1 O2 68.0(4) 2_565 2_565 ?
O2' Eu1 O2 140.0(3) . 2_565 ?
O2' Eu1 O2 8.5(8) 2_565 2_565 ?
O4 Eu1 O2 73.2(4) . 2_565 ?
O2 Eu1 O2 146.3(8) . 2_565 ?
O5 Eu1 O3 64.79(9) 8_665 . ?
O5 Eu1 O3 77.71(10) 7_565 . ?
O1 Eu1 O3 67.60(10) . . ?
O1 Eu1 O3 128.51(10) 2_565 . ?
O2' Eu1 O3 136.9(5) . . ?
O2' Eu1 O3 65.9(6) 2_565 . ?
O4 Eu1 O3 114.61(7) . . ?
O2 Eu1 O3 129.4(4) . . ?
O2 Eu1 O3 66.8(4) 2_565 . ?
O5 Eu1 O3 77.71(10) 8_665 2_565 ?
O5 Eu1 O3 64.79(9) 7_565 2_565 ?
O1 Eu1 O3 128.51(10) . 2_565 ?
O1 Eu1 O3 67.60(10) 2_565 2_565 ?
O2' Eu1 O3 65.9(6) . 2_565 ?
O2' Eu1 O3 136.9(5) 2_565 2_565 ?
O4 Eu1 O3 114.61(7) . 2_565 ?
O2 Eu1 O3 66.8(4) . 2_565 ?
O2 Eu1 O3 129.4(4) 2_565 2_565 ?
O3 Eu1 O3 130.78(13) . 2_565 ?
O5 Eu1 H2B 128.3 8_665 . ?
O5 Eu1 H2B 53.1 7_565 . ?
O1 Eu1 H2B 64.7 . . ?
O1 Eu1 H2B 114.9 2_565 . ?
O2' Eu1 H2B 26.0 . . ?
O2' Eu1 H2B 152.7 2_565 . ?
O4 Eu1 H2B 89.3 . . ?
O2 Eu1 H2B 17.8 . . ?
O2 Eu1 H2B 160.8 2_565 . ?
O3 Eu1 H2B 116.0 . . ?
O3 Eu1 H2B 64.7 2_565 . ?
O5 N1 C4 119.0(3) . . ?
O5 N1 C3 119.0(3) . . ?
C4 N1 C3 122.0(4) . . ?
C1 N2 N3 107.1(3) . . ?
C7 N3 N2 108.0(3) . . ?
C7 N4 C1 106.1(3) . . ?
C7 N4 N5 124.8(3) . . ?
C1 N4 N5 128.4(3) . . ?
N4 N5 H5A 108.7 . . ?
N4 N5 H5B 109.6 . . ?
H5A N5 H5B 109.5 . . ?
O1 N6 C12 120.7(3) . . ?
O1 N6 C11 118.0(3) . . ?
C12 N6 C11 121.3(3) . . ?
N6 O1 Eu1 143.4(2) . . ?
Eu1 O3 H3A 116.7 . . ?
Eu1 O3 H3B 119.5 . . ?
H3A O3 H3B 117.2 . . ?
Eu1 O4 H4A 116.7 . . ?
N1 O5 Eu1 129.5(2) . 7_566 ?
N2 C1 N4 109.4(3) . . ?
N2 C1 C2 127.3(4) . . ?
N4 C1 C2 123.2(3) . . ?
C6 C2 C3 119.5(4) . . ?
C6 C2 C1 121.2(4) . . ?
C3 C2 C1 119.3(4) . . ?
N1 C3 C2 119.5(4) . . ?
N1 C3 H3 120.2 . . ?
C2 C3 H3 120.2 . . ?
N1 C4 C5 119.9(4) . . ?
N1 C4 H4 120.0 . . ?
C5 C4 H4 120.0 . . ?
C4 C5 C6 120.0(4) . . ?
C4 C5 H5 120.0 . . ?
C6 C5 H5 120.0 . . ?
C5 C6 C2 119.1(4) . . ?
C5 C6 H6 120.5 . . ?
C2 C6 H6 120.5 . . ?
N3 C7 N4 109.4(3) . . ?
N3 C7 C8 124.1(3) . . ?
N4 C7 C8 126.5(4) . . ?
C9 C8 C12 119.1(4) . . ?
C9 C8 C7 124.5(4) . . ?
C12 C8 C7 116.4(3) . . ?
C10 C9 C8 119.0(4) . . ?
C10 C9 H9 120.5 . . ?
C8 C9 H9 120.5 . . ?
C11 C10 C9 120.6(4) . . ?
C11 C10 H10 119.7 . . ?
C9 C10 H10 119.7 . . ?
N6 C11 C10 119.6(4) . . ?
N6 C11 H11 120.2 . . ?
C10 C11 H11 120.2 . . ?
N6 C12 C8 120.4(4) . . ?
N6 C12 H12 119.8 . . ?
C8 C12 H12 119.8 . . ?
O8 Cl1 O7 110.5(4) . . ?
O8 Cl1 O9 109.2(4) . . ?
O7 Cl1 O9 107.2(4) . . ?
O8 Cl1 O6 109.2(3) . . ?
O7 Cl1 O6 111.4(4) . . ?
O9 Cl1 O6 109.2(3) . . ?
O10 Cl2 O10 112.2(5) 2 . ?
O10 Cl2 O11 109.4(3) 2 . ?
O10 Cl2 O11 108.2(3) . . ?
O10 Cl2 O11 108.2(3) 2 2 ?
O10 Cl2 O11 109.4(3) . 2 ?
O11 Cl2 O11 109.3(3) . 2 ?
Eu1 O2 H2A 108.1 . . ?
Eu1 O2 H2B 99.1 . . ?
H2A O2 H2B 128.8 . . ?
Eu1 O2 H2C 116.9 . . ?
H2A O2 H2C 45.3 . . ?
H2B O2 H2C 83.9 . . ?
Eu1 O2 H2D 122.4 . . ?
H2A O2 H2D 112.0 . . ?
H2B O2 H2D 86.5 . . ?
H2C O2 H2D 120.7 . . ?
Eu1 O2' H2A 117.5 . . ?
Eu1 O2' H2B 93.5 . . ?
H2A O2' H2B 96.9 . . ?
Eu1 O2' H2C 111.1 . . ?
H2A O2' H2C 42.5 . . ?
H2B O2' H2C 54.6 . . ?
Eu1 O2' H2D 127.9 . . ?
H2A O2' H2D 111.7 . . ?
H2B O2' H2D 64.2 . . ?
H2C O2' H2D 93.8 . . ?

loop_
_geom_bond_atom_site_label_1
_geom_bond_atom_site_label_2
_geom_bond_distance
_geom_bond_site_symmetry_2
_geom_bond_publ_flag
Eu1 O5 2.390(3) 8_665 ?
Eu1 O5 2.390(3) 7_565 ?
Eu1 O1 2.393(3) . ?
Eu1 O1 2.393(3) 2_565 ?
Eu1 O2' 2.42(3) . ?
Eu1 O2' 2.42(3) 2_565 ?
Eu1 O4 2.497(4) . ?
Eu1 O2 2.51(2) . ?
Eu1 O2 2.51(2) 2_565 ?
Eu1 O3 2.540(3) . ?
Eu1 O3 2.540(3) 2_565 ?
Eu1 H2B 2.7770 . ?
N1 O5 1.325(4) . ?
N1 C4 1.337(5) . ?
N1 C3 1.342(5) . ?
N2 C1 1.306(5) . ?
N2 N3 1.385(5) . ?
N3 C7 1.306(5) . ?
N4 C7 1.351(5) . ?
N4 C1 1.369(5) . ?
N4 N5 1.412(5) . ?
N5 H5A 0.8896 . ?
N5 H5B 0.8889 . ?
N6 O1 1.319(4) . ?
N6 C12 1.339(5) . ?
N6 C11 1.347(5) . ?
O3 H3A 0.7423 . ?
O3 H3B 0.8514 . ?
O4 H4A 0.8725 . ?
O5 Eu1 2.390(3) 7_566 ?
O6 Cl1 1.412(4) . ?
O7 Cl1 1.396(5) . ?
O8 Cl1 1.394(5) . ?
O9 Cl1 1.398(4) . ?
O10 Cl2 1.411(5) . ?
O11 Cl2 1.438(4) . ?
C1 C2 1.466(6) . ?
C2 C6 1.382(6) . ?
C2 C3 1.384(6) . ?
C3 H3 0.9300 . ?
C4 C5 1.369(6) . ?
C4 H4 0.9300 . ?
C5 C6 1.378(6) . ?
C5 H5 0.9300 . ?
C6 H6 0.9300 . ?
C7 C8 1.477(6) . ?
C8 C9 1.379(6) . ?
C8 C12 1.386(5) . ?
C9 C10 1.374(6) . ?
C9 H9 0.9300 . ?
C10 C11 1.369(6) . ?
C10 H10 0.9300 . ?
C11 H11 0.9300 . ?
C12 H12 0.9300 . ?
Cl2 O10 1.411(5) 2 ?
Cl2 O11 1.438(4) 2 ?
O2 H2A 0.8502 . ?
O2 H2B 0.8616 . ?
O2 H2C 0.6163 . ?
O2 H2D 0.8076 . ?
O2' H2A 0.8114 . ?
O2' H2B 1.2198 . ?
O2' H2C 0.8509 . ?
O2' H2D 0.8490 . ?

loop_
_geom_hbond_atom_site_label_D
_geom_hbond_atom_site_label_H
_geom_hbond_atom_site_label_A
_geom_hbond_distance_DH
_geom_hbond_distance_HA
_geom_hbond_distance_DA
_geom_hbond_angle_DHA
_geom_hbond_site_symmetry_A
O3 H3B O7 0.85 1.97 2.809(5) 167.8 .
O2' H2D O2 0.85 2.10 2.798(9) 139.6 2_575
O2 H2B O5 0.86 2.33 2.834(19) 117.2 7_565
O2' H2C N3 0.85 2.23 2.79(2) 123.4 1_565
O2 H2A N3 0.85 1.98 2.767(18) 152.8 1_565
O4 H4A N3 0.87 2.67 3.394(3) 140.6 1_565
O4 H4A N2 0.87 2.02 2.880(4) 167.4 1_565
O3 H3A O11 0.74 2.12 2.813(4) 156.1 7_565
N5 H5A O6 0.89 2.51 3.276(7) 144.7 3_645

loop_
_geom_torsion_atom_site_label_1
_geom_torsion_atom_site_label_2
_geom_torsion_atom_site_label_3
_geom_torsion_atom_site_label_4
_geom_torsion
_geom_torsion_site_symmetry_1
_geom_torsion_site_symmetry_2
_geom_torsion_site_symmetry_3
_geom_torsion_site_symmetry_4
_geom_torsion_publ_flag
C1 N2 N3 C7 -0.6(4) . . . . ?
C12 N6 O1 Eu1 17.5(6) . . . . ?
C11 N6 O1 Eu1 -162.8(3) . . . . ?
O5 Eu1 O1 N6 -98.5(4) 8_665 . . . ?
O5 Eu1 O1 N6 -163.8(4) 7_565 . . . ?
O1 Eu1 O1 N6 44.2(4) 2_565 . . . ?
O2' Eu1 O1 N6 115.1(7) . . . . ?
O2' Eu1 O1 N6 -20.6(7) 2_565 . . . ?
O4 Eu1 O1 N6 44.2(4) . . . . ?
O2 Eu1 O1 N6 122.5(6) . . . . ?
O2 Eu1 O1 N6 -23.9(6) 2_565 . . . ?
O3 Eu1 O1 N6 -82.3(4) . . . . ?
O3 Eu1 O1 N6 152.6(4) 2_565 . . . ?
C4 N1 O5 Eu1 89.0(4) . . . 7_566 ?
C3 N1 O5 Eu1 -90.7(4) . . . 7_566 ?
N3 N2 C1 N4 -0.3(4) . . . . ?
N3 N2 C1 C2 178.7(4) . . . . ?
C7 N4 C1 N2 1.1(4) . . . . ?
N5 N4 C1 N2 171.3(4) . . . . ?
C7 N4 C1 C2 -178.0(4) . . . . ?
N5 N4 C1 C2 -7.7(7) . . . . ?
N2 C1 C2 C6 129.4(5) . . . . ?
N4 C1 C2 C6 -51.7(6) . . . . ?
N2 C1 C2 C3 -52.2(6) . . . . ?
N4 C1 C2 C3 126.7(4) . . . . ?
O5 N1 C3 C2 179.0(3) . . . . ?
C4 N1 C3 C2 -0.7(6) . . . . ?
C6 C2 C3 N1 1.1(6) . . . . ?
C1 C2 C3 N1 -177.4(4) . . . . ?
O5 N1 C4 C5 -179.6(4) . . . . ?
C3 N1 C4 C5 0.0(6) . . . . ?
N1 C4 C5 C6 0.2(7) . . . . ?
C4 C5 C6 C2 0.2(7) . . . . ?
C3 C2 C6 C5 -0.8(7) . . . . ?
C1 C2 C6 C5 177.6(4) . . . . ?
N2 N3 C7 N4 1.3(5) . . . . ?
N2 N3 C7 C8 -178.9(4) . . . . ?
C1 N4 C7 N3 -1.4(5) . . . . ?
N5 N4 C7 N3 -172.1(4) . . . . ?
C1 N4 C7 C8 178.7(4) . . . . ?
N5 N4 C7 C8 8.1(7) . . . . ?
N3 C7 C8 C9 -151.9(4) . . . . ?
N4 C7 C8 C9 27.9(6) . . . . ?
N3 C7 C8 C12 25.2(6) . . . . ?
N4 C7 C8 C12 -155.0(4) . . . . ?
C12 C8 C9 C10 -0.5(6) . . . . ?
C7 C8 C9 C10 176.6(4) . . . . ?
C8 C9 C10 C11 -1.3(7) . . . . ?
O1 N6 C11 C10 -179.8(4) . . . . ?
C12 N6 C11 C10 -0.1(6) . . . . ?
C9 C10 C11 N6 1.6(7) . . . . ?
O1 N6 C12 C8 177.9(3) . . . . ?
C11 N6 C12 C8 -1.7(6) . . . . ?
C9 C8 C12 N6 2.0(6) . . . . ?
C7 C8 C12 N6 -175.3(3) . . . . ?
